data_2201743
loop_
_publ_author_name
'Moreno-Fuquen, Rodolfo'
'Font i Carot, Merc\'e'
'Garriga, Miquel'
'Cano, Felix'
'Martinez-Ripoll, Martin'
'Valderrama-Naranjo, Jaime'
'Serratto, Luis Manuel'

_publ_section_title
;
 The 2:1 complex of 4-aminobenzoic acid and 4,4'-bipyridyl
 <i>N,N</i>'-dioxide
;
_journal_issue 4
_journal_name_full 'Acta Crystallographica Section E'
_journal_page_first o495
_journal_page_last o497
_journal_paper_doi 10.1107/S160053680300552X
_journal_volume 59
_journal_year 2003
_chemical_formula_iupac 'C10 H8 N2 O2, 2C7 H7 N O2'
_chemical_formula_moiety 'C10 H8 N2 O2, 2C7 H7 N O2'
_chemical_formula_sum 'C24 H22 N4 O6'
_chemical_formula_weight 462.46
_chemical_melting_point 453.0(10)
_space_group_IT_number 61
_symmetry_cell_setting orthorhombic
_symmetry_space_group_name_Hall '-P 2ac 2ab'
_symmetry_space_group_name_H-M 'P b c a'
_atom_sites_solution_hydrogens geom
_atom_sites_solution_primary direct
_atom_sites_solution_secondary difmap
_audit_creation_method SHELXL-97
_cell_angle_alpha 90.00
_cell_angle_beta 90.00
_cell_angle_gamma 90.00
_cell_formula_units_Z 4
_cell_length_a 11.1880(10)
_cell_length_b 12.138(2)
_cell_length_c 16.354(2)
_cell_measurement_reflns_used 25
_cell_measurement_temperature 293(2)
_cell_measurement_theta_max 18
_cell_measurement_theta_min 9
_cell_volume 2220.9(5)
_computing_cell_refinement 'CAD-4 EXPRESS'
_computing_data_collection 'CAD-4 EXPRESS (Enraf-Nonius, 1994)'
_computing_data_reduction 'XCAD4 (Harms & Wocadlo, 1995)'
_computing_molecular_graphics 'ORTEP-3 (Farrugia, 1997) and ZORTEP (Zsolnai, 1995)'
_computing_publication_material SHELXL97
_computing_structure_refinement 'SHELXL97 (Sheldrick, 1997)'
_computing_structure_solution 'SHELXS86 (Sheldrick, 1990)'
_diffrn_ambient_temperature 293(2)
_diffrn_measured_fraction_theta_full 1.000
_diffrn_measured_fraction_theta_max 1.000
_diffrn_measurement_device_type 'Enraf-Nonius CAD-4'
_diffrn_measurement_method \w/2\q
_diffrn_radiation_monochromator graphite
_diffrn_radiation_source 'fine-focus sealed tube'
_diffrn_radiation_type MoK\a
_diffrn_radiation_wavelength 0.71073
_diffrn_reflns_av_R_equivalents 0.026
_diffrn_reflns_av_sigmaI/netI 0.026
_diffrn_reflns_limit_h_max 15
_diffrn_reflns_limit_h_min 0
_diffrn_reflns_limit_k_max 17
_diffrn_reflns_limit_k_min 0
_diffrn_reflns_limit_l_max 23
_diffrn_reflns_limit_l_min -23
_diffrn_reflns_number 6757
_diffrn_reflns_theta_full 30.41
_diffrn_reflns_theta_max 30.41
_diffrn_reflns_theta_min 2.49
_diffrn_standards_decay_% 1.9
_diffrn_standards_interval_time 120
_diffrn_standards_number 3
_exptl_absorpt_coefficient_mu 0.101
_exptl_absorpt_correction_type none
_exptl_crystal_colour yellow
_exptl_crystal_density_diffrn 1.383
_exptl_crystal_density_method 'not measured'
_exptl_crystal_description regular_block
_exptl_crystal_F_000 968
_exptl_crystal_size_max 0.22
_exptl_crystal_size_mid 0.18
_exptl_crystal_size_min 0.12
_refine_diff_density_max 0.216
_refine_diff_density_min -0.201
_refine_ls_extinction_method none
_refine_ls_goodness_of_fit_ref 1.020
_refine_ls_hydrogen_treatment mixed
_refine_ls_matrix_type full
_refine_ls_number_parameters 158
_refine_ls_number_reflns 3350
_refine_ls_number_restraints 0
_refine_ls_restrained_S_all 1.020
_refine_ls_R_factor_all 0.087
_refine_ls_R_factor_gt 0.044
_refine_ls_shift/su_max <0.001
_refine_ls_shift/su_mean 0.000
_refine_ls_structure_factor_coef Fsqd
_refine_ls_weighting_details 'w = 1/[\s^2^(Fo^2^)+(0.0639P)^2^+0.5535P] where P = (Fo^2^+2Fc^2^)/3'
_refine_ls_weighting_scheme calc
_refine_ls_wR_factor_gt 0.116
_refine_ls_wR_factor_ref 0.146
_reflns_number_gt 2057
_reflns_number_total 3350
_reflns_threshold_expression I>2\s(I)
_cod_data_source_file ac6032.cif
_cod_data_source_block I
_cod_database_code 2201743
_cod_database_fobs_code 2201743

loop_
_symmetry_equiv_pos_as_xyz
'x, y, z'
'x+1/2, -y+1/2, -z'
'-x, y+1/2, -z+1/2'
'-x+1/2, -y, z+1/2'
'-x, -y, -z'
'-x-1/2, y-1/2, z'
'x, -y-1/2, z-1/2'
'x-1/2, y, -z-1/2'

loop_
_atom_site_label
_atom_site_fract_x
_atom_site_fract_y
_atom_site_fract_z
_atom_site_U_iso_or_equiv
_atom_site_adp_type
_atom_site_calc_flag
_atom_site_refinement_flags
_atom_site_occupancy
_atom_site_disorder_assembly
_atom_site_disorder_group
_atom_site_type_symbol
O1 0.00584(14) -0.05247(12) 0.29335(7) 0.0715(4) Uani d . 1 . . O
N1 0.00521(12) -0.03725(11) 0.21317(7) 0.0498(3) Uani d . 1 . . N
C1 -0.06048(16) -0.10416(14) 0.16603(10) 0.0537(4) Uani d . 1 . . C
H1 -0.1044 -0.1606 0.1900 0.064 Uiso calc R 1 . . H
C2 -0.06367(15) -0.09039(13) 0.08308(10) 0.0506(4) Uani d . 1 . . C
H2 -0.1100 -0.1378 0.0516 0.061 Uiso calc R 1 . . H
C3 0.00058(12) -0.00731(11) 0.04476(8) 0.0378(3) Uani d . 1 . . C
C4 0.06638(16) 0.06063(14) 0.09572(9) 0.0548(4) Uani d . 1 . . C
H4 0.1102 0.1182 0.0732 0.066 Uiso calc R 1 . . H
C5 0.06824(17) 0.04477(16) 0.17887(10) 0.0604(5) Uani d . 1 . . C
H5 0.1136 0.0913 0.2117 0.072 Uiso calc R 1 . . H
N2 0.37505(15) 0.33076(15) 0.67973(9) 0.0688(5) Uani d . 1 . . N
HN21 0.3506 0.3116 0.7275 0.083 Uiso calc R 1 . . H
HN22 0.4262 0.3832 0.6746 0.083 Uiso calc R 1 . . H
O2 0.13107(12) 0.03202(10) 0.41001(7) 0.0593(3) Uani d . 1 . . O
HO2 0.105(2) 0.007(2) 0.3615(14) 0.084(7) Uiso d . 1 . . H
O3 0.22365(13) 0.15164(12) 0.32868(6) 0.0683(4) Uani d . 1 . . O
C6 0.33268(14) 0.27774(14) 0.61185(9) 0.0482(4) Uani d . 1 . . C
C7 0.37289(14) 0.30819(14) 0.53363(9) 0.0491(4) Uani d . 1 . . C
H7 0.4283 0.3648 0.5280 0.059 Uiso calc R 1 . . H
C8 0.33072(13) 0.25479(13) 0.46541(8) 0.0455(3) Uani d . 1 . . C
H8 0.3582 0.2758 0.4140 0.055 Uiso calc R 1 . . H
C9 0.24761(14) 0.16980(12) 0.47180(8) 0.0422(3) Uani d . 1 . . C
C10 0.20820(15) 0.13959(13) 0.54979(9) 0.0482(3) Uani d . 1 . . C
H10 0.1530 0.0828 0.5554 0.058 Uiso calc R 1 . . H
C11 0.25001(15) 0.19266(14) 0.61827(9) 0.0512(4) Uani d . 1 . . C
H11 0.2227 0.1714 0.6696 0.061 Uiso calc R 1 . . H
C12 0.20161(14) 0.11742(13) 0.39705(8) 0.0461(3) Uani d . 1 . . C

loop_
_atom_site_aniso_label
_atom_site_aniso_U_11
_atom_site_aniso_U_22
_atom_site_aniso_U_33
_atom_site_aniso_U_12
_atom_site_aniso_U_13
_atom_site_aniso_U_23
O1 0.0988(10) 0.0777(9) 0.0379(6) -0.0287(8) 0.0023(6) -0.0031(6)
N1 0.0583(8) 0.0512(7) 0.0400(6) -0.0064(6) 0.0022(6) -0.0072(5)
C1 0.0625(10) 0.0504(8) 0.0481(8) -0.0175(7) 0.0051(7) -0.0051(7)
C2 0.0547(9) 0.0506(8) 0.0466(7) -0.0167(7) -0.0004(6) -0.0084(6)
C3 0.0344(6) 0.0367(6) 0.0422(7) 0.0006(5) -0.0002(5) -0.0077(5)
C4 0.0657(10) 0.0548(9) 0.0440(8) -0.0244(8) -0.0024(7) -0.0052(7)
C5 0.0735(11) 0.0638(10) 0.0439(8) -0.0277(9) -0.0039(8) -0.0089(7)
N2 0.0718(10) 0.0901(12) 0.0447(7) -0.0115(9) 0.0033(7) -0.0134(8)
O2 0.0802(8) 0.0535(7) 0.0442(6) -0.0097(6) -0.0040(6) 0.0031(5)
O3 0.0837(9) 0.0850(9) 0.0362(5) -0.0195(7) -0.0002(5) 0.0044(6)
C6 0.0464(8) 0.0574(9) 0.0407(7) 0.0109(7) 0.0005(6) -0.0038(6)
C7 0.0467(8) 0.0544(8) 0.0463(8) 0.0009(7) 0.0005(6) 0.0023(7)
C8 0.0465(7) 0.0513(8) 0.0386(6) 0.0071(7) 0.0033(6) 0.0078(6)
C9 0.0462(7) 0.0442(7) 0.0362(6) 0.0104(6) -0.0003(6) 0.0037(5)
C10 0.0537(8) 0.0485(8) 0.0424(7) 0.0015(7) 0.0029(6) 0.0064(6)
C11 0.0583(9) 0.0585(9) 0.0368(6) 0.0065(7) 0.0065(7) 0.0046(6)
C12 0.0500(8) 0.0489(8) 0.0394(7) 0.0082(7) -0.0003(6) 0.0032(6)

loop_
_atom_type_symbol
_atom_type_description
_atom_type_scat_dispersion_real
_atom_type_scat_dispersion_imag
_atom_type_scat_source
O O 0.0106 0.0060 'International Tables Vol C Tables 4.2.6.8 and 6.1.1.4'
N N 0.0061 0.0033 'International Tables Vol C Tables 4.2.6.8 and 6.1.1.4'
C C 0.0033 0.0016 'International Tables Vol C Tables 4.2.6.8 and 6.1.1.4'
H H 0.0000 0.0000 'International Tables Vol C Tables 4.2.6.8 and 6.1.1.4'

loop_
_geom_angle_atom_site_label_1
_geom_angle_atom_site_label_2
_geom_angle_atom_site_label_3
_geom_angle_site_symmetry_3
_geom_angle
_geom_angle_publ_flag
O1 N1 C1 . 119.23(13) yes
O1 N1 C5 . 120.95(13) yes
O1 HO2 O2 . 157(2) ?
N2 HN21 O3 7_566 145.6 ?
N2 HN22 O1 2_556 153.8 ?
C5 H5 O3 . 158.4 ?
C1 N1 C5 . 119.82(13) ?
N1 C1 C2 . 120.75(15) ?
N1 C1 H1 . 119.6 ?
C2 C1 H1 . 119.6 ?
C1 C2 C3 . 121.55(14) ?
C1 C2 H2 . 119.2 ?
C3 C2 H2 . 119.2 ?
C4 C3 C2 . 115.87(13) ?
C5 C4 C3 . 121.37(15) ?
C5 C4 H4 . 119.3 ?
C3 C4 H4 . 119.3 ?
N1 C5 C4 . 120.64(14) ?
N1 C5 H5 . 119.7 ?
C4 C5 H5 . 119.7 ?
C6 N2 HN21 . 120.0 ?
C6 N2 HN22 . 120.0 ?
HN21 N2 HN22 . 120.0 ?
C12 O2 HO2 . 108.8(15) ?
N2 C6 C11 . 121.24(14) ?
N2 C6 C7 . 120.26(16) yes
C11 C6 C7 . 118.49(14) ?
C8 C7 C6 . 120.34(15) ?
C8 C7 H7 . 119.8 ?
C6 C7 H7 . 119.8 ?
C7 C8 C9 . 121.19(13) ?
C7 C8 H8 . 119.4 ?
C9 C8 H8 . 119.4 ?
C8 C9 C10 . 118.23(13) ?
C8 C9 C12 . 119.44(12) ?
C10 C9 C12 . 122.30(14) ?
C11 C10 C9 . 120.87(15) ?
C11 C10 H10 . 119.6 ?
C9 C10 H10 . 119.6 ?
C10 C11 C6 . 120.88(14) ?
C10 C11 H11 . 119.6 ?
C6 C11 H11 . 119.6 ?
O3 C12 O2 . 122.43(15) yes
O3 C12 C9 . 123.00(15) yes
O2 C12 C9 . 114.53(13) yes

loop_
_geom_bond_atom_site_label_1
_geom_bond_atom_site_label_2
_geom_bond_site_symmetry_2
_geom_bond_distance
_geom_bond_publ_flag
O1 N1 . 1.3243(16) yes
O1 O2 . 2.5796(17) ?
O2 HO2 . 0.90(2) ?
N2 O3 7_566 2.975(2) ?
N2 HN21 . 0.8600 ?
N2 O1 2_556 3.095(2) ?
N2 HN22 . 0.8600 ?
C5 O3 . 3.273(2) ?
C5 H5 . 0.9300 ?
N1 C1 . 1.3394(19) ?
N1 C5 . 1.343(2) ?
C1 C2 . 1.367(2) ?
C1 H1 . 0.9300 ?
C2 C3 . 1.388(2) ?
C2 H2 . 0.9300 ?
C3 C4 . 1.384(2) ?
C3 C3 5_555 1.475(3) yes
C4 C5 . 1.373(2) ?
C4 H4 . 0.9300 ?
N2 C6 . 1.368(2) ?
O2 C12 . 1.320(2) ?
O3 C12 . 1.2180(17) ?
C6 C11 . 1.390(2) ?
C6 C7 . 1.405(2) ?
C7 C8 . 1.374(2) ?
C7 H7 . 0.9300 ?
C8 C9 . 1.393(2) ?
C8 H8 . 0.9300 ?
C9 C10 . 1.398(2) ?
C9 C12 . 1.471(2) ?
C10 C11 . 1.374(2) ?
C10 H10 . 0.9300 ?
C11 H11 . 0.9300 ?

loop_
_geom_hbond_atom_site_label_D
_geom_hbond_atom_site_label_H
_geom_hbond_atom_site_label_A
_geom_hbond_site_symmetry_A
_geom_hbond_distance_DH
_geom_hbond_distance_HA
_geom_hbond_distance_DA
_geom_hbond_angle_DHA
O2 HO2 O1 . 0.90(2) 1.73(2) 2.580(2) 157(2)
N2 HN21 O3 7_566 0.86 2.23 2.975(2) 146
N2 HN22 O1 2_556 0.86 2.30 3.095(2) 154
C5 H5 O3 . 0.93 2.39 3.273(2) 158

loop_
_geom_torsion_atom_site_label_1
_geom_torsion_atom_site_label_2
_geom_torsion_atom_site_label_3
_geom_torsion_atom_site_label_4
_geom_torsion
_geom_torsion_publ_flag
O1 N1 C1 C2 179.64(17) ?
C5 N1 C1 C2 0.4(3) ?
N1 C1 C2 C3 0.1(3) ?
C1 C2 C3 C4 -0.6(2) ?
C2 C3 C4 C5 0.8(3) ?
O1 N1 C5 C4 -179.45(18) ?
C1 N1 C5 C4 -0.2(3) ?
C3 C4 C5 N1 -0.4(3) ?
N2 C6 C7 C8 179.79(15) ?
C11 C6 C7 C8 0.2(2) ?
C6 C7 C8 C9 0.0(2) ?
C7 C8 C9 C10 -0.3(2) ?
C7 C8 C9 C12 177.87(14) ?
C8 C9 C10 C11 0.3(2) ?
C12 C9 C10 C11 -177.81(14) ?
C9 C10 C11 C6 0.0(2) ?
N2 C6 C11 C10 -179.78(16) ?
C7 C6 C11 C10 -0.2(2) ?
C8 C9 C12 O3 -7.4(2) ?
C10 C9 C12 O3 170.65(16) ?
C10 C9 C12 O2 -7.3(2) ?
C8 C9 C12 O2 174.67(14) yes
